data_2231665
loop_
_publ_author_name
'Zhang, Jinfang'

_publ_section_title
;
 <i>catena</i>-Poly[[tetrakis(hexamethylphosphoramide-\k<i>O</i>)bis(nitrato-\k^2^<i>O</i>,<i>O</i>')yttrium(III)]
 [silver(I)-di-\m-sulfido-molybdenum(VI)-di-\m-sulfido]]
;
_journal_coeditor_code PV2435
_journal_issue 9
_journal_name_full 'Acta Crystallographica Section E'
_journal_page_first m1206
_journal_page_last m1207
_journal_paper_doi 10.1107/S1600536811030996
_journal_volume 67
_journal_year 2011
_chemical_formula_iupac '[Y (N O3)2 (C6 H18 N3 O P)4] [Ag Mo S4]'
_chemical_formula_moiety 'C24 H72 N14 O10 P4 Y _+, Ag Mo S4 -'
_chemical_formula_sum 'C24 H72 Ag Mo N14 O10 P4 S4 Y'
_chemical_formula_weight 1261.84
_chemical_name_systematic
;
<i>catena</i>-Poly[[tetrakis(hexamethylphosphoramide-\k<i>O</i>)bis(nitrato-
\k^2^<i>O</i>,<i>O</i>')yttrium(III)]
[silver(I)-di-\m-sulfido-molybdenum(VI)-di-\m-sulfido]]
yttrium(III)]
;
_space_group_IT_number 14
_symmetry_cell_setting monoclinic
_symmetry_space_group_name_Hall '-P 2ybc'
_symmetry_space_group_name_H-M 'P 1 21/c 1'
_atom_sites_solution_hydrogens geom
_atom_sites_solution_primary direct
_atom_sites_solution_secondary difmap
_audit_creation_method 'SHELXTL (Sheldrick, 2008)'
_cell_angle_alpha 90.00
_cell_angle_beta 90.90(3)
_cell_angle_gamma 90.00
_cell_formula_units_Z 4
_cell_length_a 15.777(3)
_cell_length_b 29.650(6)
_cell_length_c 11.339(2)
_cell_measurement_reflns_used 22373
_cell_measurement_temperature 153(2)
_cell_measurement_theta_max 29.1357
_cell_measurement_theta_min 3.0119
_cell_volume 5303.6(17)
_computing_cell_refinement 'CrystalClear (Rigaku, 2007)'
_computing_data_collection 'CrystalClear (Rigaku, 2007)'
_computing_data_reduction 'CrystalClear (Rigaku, 2007)'
_computing_molecular_graphics 'SHELXTL (Sheldrick, 2008)'
_computing_publication_material 'SHELXTL (Sheldrick, 2008)'
_computing_structure_refinement 'SHELXL97 (Sheldrick, 2008)'
_computing_structure_solution 'SHELXS97 (Sheldrick, 2008)'
_diffrn_ambient_temperature 153(2)
_diffrn_measured_fraction_theta_full 0.983
_diffrn_measured_fraction_theta_max 0.983
_diffrn_measurement_device_type 'Rigaku Saturn724+'
_diffrn_measurement_method dtprofit.ref
_diffrn_radiation_monochromator graphite
_diffrn_radiation_source 'fine-focus sealed tube'
_diffrn_radiation_type MoK\a
_diffrn_radiation_wavelength 0.71073
_diffrn_reflns_av_R_equivalents 0.0330
_diffrn_reflns_av_sigmaI/netI 0.0498
_diffrn_reflns_limit_h_max 16
_diffrn_reflns_limit_h_min -19
_diffrn_reflns_limit_k_max 36
_diffrn_reflns_limit_k_min -31
_diffrn_reflns_limit_l_max 13
_diffrn_reflns_limit_l_min -12
_diffrn_reflns_number 25568
_diffrn_reflns_theta_full 26.02
_diffrn_reflns_theta_max 26.02
_diffrn_reflns_theta_min 3.01
_diffrn_standards_decay_% 0
_diffrn_standards_interval_time 0
_diffrn_standards_number 0
_exptl_absorpt_coefficient_mu 2.017
_exptl_absorpt_correction_T_max 0.739
_exptl_absorpt_correction_T_min 0.622
_exptl_absorpt_correction_type multi-scan
_exptl_absorpt_process_details '(CrystalClear; Rigaku, 2007)'
_exptl_crystal_colour black-red
_exptl_crystal_density_diffrn 1.580
_exptl_crystal_density_method 'not measured'
_exptl_crystal_description block
_exptl_crystal_F_000 2584
_exptl_crystal_size_max 0.35
_exptl_crystal_size_mid 0.20
_exptl_crystal_size_min 0.15
_refine_diff_density_max 0.860
_refine_diff_density_min -0.790
_refine_ls_extinction_method none
_refine_ls_goodness_of_fit_ref 1.019
_refine_ls_hydrogen_treatment constr
_refine_ls_matrix_type full
_refine_ls_number_parameters 556
_refine_ls_number_reflns 10435
_refine_ls_number_restraints 0
_refine_ls_restrained_S_all 1.019
_refine_ls_R_factor_all 0.0534
_refine_ls_R_factor_gt 0.0447
_refine_ls_shift/su_max 0.001
_refine_ls_shift/su_mean 0.000
_refine_ls_structure_factor_coef Fsqd
_refine_ls_weighting_details 'calc w=1/[\s^2^(Fo^2^)+(0.0325P)^2^+8.8309P] where P=(Fo^2^+2Fc^2^)/3'
_refine_ls_weighting_scheme calc
_refine_ls_wR_factor_gt 0.0870
_refine_ls_wR_factor_ref 0.0913
_reflns_number_gt 8978
_reflns_number_total 10435
_reflns_threshold_expression I>2\s(I)
_cod_data_source_file pv2435.cif
_cod_data_source_block I
_cod_original_sg_symbol_H-M 'P 21/c'
_cod_database_code 2231665
_cod_database_fobs_code 2231665

loop_
_symmetry_equiv_pos_as_xyz
'x, y, z'
'-x, y+1/2, -z+1/2'
'-x, -y, -z'
'x, -y-1/2, z-1/2'

loop_
_atom_site_type_symbol
_atom_site_label
_atom_site_fract_x
_atom_site_fract_y
_atom_site_fract_z
_atom_site_U_iso_or_equiv
_atom_site_adp_type
_atom_site_calc_flag
_atom_site_refinement_flags
_atom_site_occupancy
_atom_site_symmetry_multiplicity
Y Y1 0.76202(2) 0.082657(11) 0.67216(3) 0.02106(9) Uani d . 1 1
P P1 0.80109(7) -0.03027(3) 0.80037(9) 0.0302(2) Uani d . 1 1
P P2 0.97799(6) 0.13259(4) 0.67874(9) 0.0279(2) Uani d . 1 1
P P3 0.70659(8) 0.14681(4) 0.40283(10) 0.0411(3) Uani d . 1 1
P P4 0.54196(6) 0.09637(3) 0.76889(10) 0.0289(2) Uani d . 1 1
O O1 0.79306(16) 0.01827(8) 0.7709(2) 0.0286(6) Uani d . 1 1
O O2 0.89658(15) 0.10701(9) 0.6769(2) 0.0280(6) Uani d . 1 1
O O3 0.72762(16) 0.12679(8) 0.5191(2) 0.0303(6) Uani d . 1 1
O O4 0.62457(16) 0.08067(8) 0.7201(2) 0.0311(6) Uani d . 1 1
O O5 0.69836(16) 0.02710(9) 0.5347(3) 0.0327(6) Uani d . 1 1
O O6 0.83115(16) 0.04107(9) 0.5110(2) 0.0316(6) Uani d . 1 1
O O7 0.7627(2) 0.00151(11) 0.3795(3) 0.0509(8) Uani d . 1 1
O O8 0.77629(17) 0.10293(8) 0.8803(2) 0.0329(6) Uani d . 1 1
O O9 0.74838(17) 0.15805(9) 0.7615(2) 0.0328(6) Uani d . 1 1
O O10 0.7740(3) 0.17164(11) 0.9480(3) 0.0663(11) Uani d . 1 1
N N1 0.7789(2) -0.03678(11) 0.9404(3) 0.0371(8) Uani d . 1 1
N N2 0.8939(2) -0.04824(13) 0.7609(4) 0.0507(11) Uani d . 1 1
N N3 0.7348(3) -0.06527(12) 0.7321(3) 0.0458(10) Uani d . 1 1
N N4 1.05558(19) 0.09750(12) 0.6519(3) 0.0322(8) Uani d . 1 1
N N5 0.9777(2) 0.17290(12) 0.5800(4) 0.0444(10) Uani d . 1 1
N N6 0.9940(2) 0.15647(15) 0.8057(3) 0.0511(11) Uani d . 1 1
N N7 0.6047(3) 0.13896(15) 0.3742(4) 0.0727(15) Uani d . 1 1
N N8 0.7272(3) 0.20021(12) 0.4047(3) 0.0525(11) Uani d . 1 1
N N9 0.7609(4) 0.12405(15) 0.2997(4) 0.0691(14) Uani d . 1 1
N N10 0.4666(2) 0.07045(13) 0.6975(3) 0.0422(9) Uani d . 1 1
N N11 0.5444(2) 0.08704(14) 0.9118(3) 0.0465(10) Uani d . 1 1
N N12 0.5170(2) 0.14923(12) 0.7602(4) 0.0480(10) Uani d . 1 1
N N13 0.7639(2) 0.02248(11) 0.4719(3) 0.0317(8) Uani d . 1 1
N N14 0.7659(2) 0.14511(11) 0.8656(3) 0.0358(8) Uani d . 1 1
C C1 0.8019(3) -0.00241(16) 1.0252(4) 0.0525(13) Uani d . 1 1
H H1A 0.7606 -0.0015 1.0863 0.079 Uiso calc R 1 1
H H1B 0.8040 0.0264 0.9866 0.079 Uiso calc R 1 1
H H1C 0.8566 -0.0092 1.0591 0.079 Uiso calc R 1 1
C C2 0.7730(3) -0.08223(15) 0.9925(4) 0.0526(13) Uani d . 1 1
H H2A 0.8274 -0.0909 1.0241 0.079 Uiso calc R 1 1
H H2B 0.7554 -0.1034 0.9329 0.079 Uiso calc R 1 1
H H2C 0.7323 -0.0820 1.0546 0.079 Uiso calc R 1 1
C C3 0.9646(3) -0.01683(18) 0.7541(5) 0.0639(16) Uani d . 1 1
H H3A 0.9934 -0.0154 0.8292 0.096 Uiso calc R 1 1
H H3B 0.9436 0.0126 0.7334 0.096 Uiso calc R 1 1
H H3C 1.0033 -0.0269 0.6952 0.096 Uiso calc R 1 1
C C4 0.9180(4) -0.09588(19) 0.7776(5) 0.0766(19) Uani d . 1 1
H H4A 0.9565 -0.1047 0.7170 0.115 Uiso calc R 1 1
H H4B 0.8682 -0.1144 0.7733 0.115 Uiso calc R 1 1
H H4C 0.9451 -0.0995 0.8534 0.115 Uiso calc R 1 1
C C5 0.7462(4) -0.08073(19) 0.6131(5) 0.0776(19) Uani d . 1 1
H H5A 0.7366 -0.1127 0.6094 0.116 Uiso calc R 1 1
H H5B 0.8030 -0.0742 0.5891 0.116 Uiso calc R 1 1
H H5C 0.7067 -0.0656 0.5615 0.116 Uiso calc R 1 1
C C6 0.6461(4) -0.0679(2) 0.7649(6) 0.084(2) Uani d . 1 1
H H6A 0.6119 -0.0522 0.7075 0.126 Uiso calc R 1 1
H H6B 0.6390 -0.0543 0.8410 0.126 Uiso calc R 1 1
H H6C 0.6289 -0.0989 0.7678 0.126 Uiso calc R 1 1
C C7 1.0464(3) 0.06450(15) 0.5568(4) 0.0413(11) Uani d . 1 1
H H7A 1.0676 0.0771 0.4851 0.062 Uiso calc R 1 1
H H7B 0.9876 0.0569 0.5462 0.062 Uiso calc R 1 1
H H7C 1.0780 0.0378 0.5767 0.062 Uiso calc R 1 1
C C8 1.1434(3) 0.10681(18) 0.6883(4) 0.0482(12) Uani d . 1 1
H H8A 1.1699 0.0794 0.7144 0.072 Uiso calc R 1 1
H H8B 1.1439 0.1283 0.7516 0.072 Uiso calc R 1 1
H H8C 1.1738 0.1188 0.6227 0.072 Uiso calc R 1 1
C C9 0.9107(4) 0.20743(17) 0.5839(6) 0.0700(17) Uani d . 1 1
H H9A 0.9329 0.2343 0.6199 0.105 Uiso calc R 1 1
H H9B 0.8642 0.1964 0.6291 0.105 Uiso calc R 1 1
H H9C 0.8914 0.2141 0.5051 0.105 Uiso calc R 1 1
C C10 1.0469(3) 0.18315(17) 0.5010(5) 0.0571(14) Uani d . 1 1
H H10A 1.0245 0.1893 0.4235 0.086 Uiso calc R 1 1
H H10B 1.0847 0.1578 0.4977 0.086 Uiso calc R 1 1
H H10C 1.0772 0.2091 0.5297 0.086 Uiso calc R 1 1
C C11 0.9814(4) 0.1307(3) 0.9123(5) 0.086(2) Uani d . 1 1
H H11A 1.0349 0.1263 0.9522 0.129 Uiso calc R 1 1
H H11B 0.9571 0.1019 0.8925 0.129 Uiso calc R 1 1
H H11C 0.9437 0.1468 0.9630 0.129 Uiso calc R 1 1
C C12 1.0358(4) 0.2006(2) 0.8221(6) 0.086(2) Uani d . 1 1
H H12A 0.9981 0.2208 0.8617 0.129 Uiso calc R 1 1
H H12B 1.0499 0.2129 0.7466 0.129 Uiso calc R 1 1
H H12C 1.0866 0.1968 0.8688 0.129 Uiso calc R 1 1
C C13 0.5659(4) 0.0960(2) 0.3871(6) 0.086(2) Uani d . 1 1
H H13A 0.5116 0.0996 0.4232 0.129 Uiso calc R 1 1
H H13B 0.6013 0.0771 0.4358 0.129 Uiso calc R 1 1
H H13C 0.5584 0.0823 0.3109 0.129 Uiso calc R 1 1
C C14 0.5508(5) 0.1719(2) 0.3134(7) 0.118(3) Uani d . 1 1
H H14A 0.5523 0.1667 0.2299 0.177 Uiso calc R 1 1
H H14B 0.5711 0.2018 0.3302 0.177 Uiso calc R 1 1
H H14C 0.4936 0.1690 0.3401 0.177 Uiso calc R 1 1
C C15 0.7525(5) 0.22617(18) 0.3010(5) 0.091(2) Uani d . 1 1
H H15A 0.7048 0.2429 0.2710 0.137 Uiso calc R 1 1
H H15B 0.7722 0.2059 0.2412 0.137 Uiso calc R 1 1
H H15C 0.7973 0.2466 0.3228 0.137 Uiso calc R 1 1
C C16 0.6976(3) 0.22754(14) 0.5052(4) 0.0491(13) Uani d . 1 1
H H16A 0.7369 0.2517 0.5201 0.074 Uiso calc R 1 1
H H16B 0.6940 0.2088 0.5740 0.074 Uiso calc R 1 1
H H16C 0.6427 0.2398 0.4866 0.074 Uiso calc R 1 1
C C17 0.8509(5) 0.1213(2) 0.3117(6) 0.087(2) Uani d . 1 1
H H17A 0.8689 0.0909 0.2983 0.131 Uiso calc R 1 1
H H17B 0.8678 0.1305 0.3898 0.131 Uiso calc R 1 1
H H17C 0.8767 0.1409 0.2550 0.131 Uiso calc R 1 1
C C18 0.7224(7) 0.1064(3) 0.1906(6) 0.132(4) Uani d . 1 1
H H18A 0.7484 0.1205 0.1240 0.197 Uiso calc R 1 1
H H18B 0.6628 0.1129 0.1894 0.197 Uiso calc R 1 1
H H18C 0.7308 0.0744 0.1869 0.197 Uiso calc R 1 1
C C19 0.4800(3) 0.02788(17) 0.6395(5) 0.0615(16) Uani d . 1 1
H H19A 0.4635 0.0038 0.6908 0.092 Uiso calc R 1 1
H H19B 0.5389 0.0248 0.6211 0.092 Uiso calc R 1 1
H H19C 0.4466 0.0267 0.5681 0.092 Uiso calc R 1 1
C C20 0.3765(3) 0.0808(2) 0.7169(6) 0.078(2) Uani d . 1 1
H H20A 0.3465 0.0810 0.6426 0.116 Uiso calc R 1 1
H H20B 0.3718 0.1099 0.7536 0.116 Uiso calc R 1 1
H H20C 0.3526 0.0583 0.7672 0.116 Uiso calc R 1 1
C C21 0.4702(4) 0.0970(3) 0.9843(5) 0.083(2) Uani d . 1 1
H H21A 0.4292 0.0733 0.9751 0.124 Uiso calc R 1 1
H H21B 0.4455 0.1251 0.9595 0.124 Uiso calc R 1 1
H H21C 0.4876 0.0991 1.0657 0.124 Uiso calc R 1 1
C C22 0.5925(3) 0.04816(19) 0.9571(5) 0.0579(14) Uani d . 1 1
H H22A 0.6044 0.0523 1.0397 0.087 Uiso calc R 1 1
H H22B 0.6448 0.0456 0.9155 0.087 Uiso calc R 1 1
H H22C 0.5598 0.0212 0.9458 0.087 Uiso calc R 1 1
C C23 0.4854(4) 0.1689(2) 0.6514(6) 0.084(2) Uani d . 1 1
H H23A 0.4446 0.1919 0.6689 0.126 Uiso calc R 1 1
H H23B 0.4590 0.1459 0.6039 0.126 Uiso calc R 1 1
H H23C 0.5316 0.1820 0.6093 0.126 Uiso calc R 1 1
C C24 0.5484(3) 0.18326(18) 0.8443(7) 0.088(2) Uani d . 1 1
H H24A 0.5892 0.2022 0.8064 0.132 Uiso calc R 1 1
H H24B 0.5746 0.1685 0.9108 0.132 Uiso calc R 1 1
H H24C 0.5019 0.2014 0.8705 0.132 Uiso calc R 1 1
Ag Ag1 0.28258(2) 0.234941(11) 0.28632(3) 0.03952(10) Uani d . 1 1
Mo Mo1 0.28386(2) 0.272038(10) 0.52560(3) 0.02233(9) Uani d . 1 1
S S1 0.28577(7) 0.31537(3) 0.36778(9) 0.0317(2) Uani d . 1 1
S S2 0.28360(7) 0.19915(3) 0.48461(9) 0.0352(2) Uani d . 1 1
S S3 0.39752(7) 0.21324(4) 0.13208(9) 0.0378(3) Uani d . 1 1
S S4 0.16939(7) 0.21227(4) 0.12641(9) 0.0364(3) Uani d . 1 1

loop_
_atom_site_aniso_label
_atom_site_aniso_U_11
_atom_site_aniso_U_22
_atom_site_aniso_U_33
_atom_site_aniso_U_12
_atom_site_aniso_U_13
_atom_site_aniso_U_23
Y1 0.01862(18) 0.01585(18) 0.0287(2) 0.00010(14) 0.00161(15) 0.00090(14)
P1 0.0377(6) 0.0205(5) 0.0326(6) 0.0066(5) 0.0093(5) 0.0066(4)
P2 0.0209(5) 0.0341(6) 0.0288(5) -0.0052(4) 0.0006(4) -0.0057(4)
P3 0.0625(8) 0.0261(6) 0.0340(6) 0.0101(6) -0.0188(6) -0.0007(5)
P4 0.0199(5) 0.0265(5) 0.0406(6) 0.0010(4) 0.0037(4) -0.0072(5)
O1 0.0334(15) 0.0177(13) 0.0347(15) 0.0030(11) 0.0023(12) 0.0047(11)
O2 0.0202(13) 0.0299(14) 0.0341(15) -0.0032(11) 0.0017(11) 0.0005(12)
O3 0.0327(15) 0.0236(14) 0.0343(16) 0.0016(12) -0.0055(12) 0.0072(12)
O4 0.0202(13) 0.0273(14) 0.0461(17) 0.0004(11) 0.0070(12) -0.0061(12)
O5 0.0262(15) 0.0275(14) 0.0442(17) 0.0004(12) -0.0006(13) -0.0062(13)
O6 0.0261(14) 0.0297(15) 0.0389(16) -0.0016(12) 0.0001(12) -0.0057(13)
O7 0.055(2) 0.057(2) 0.0414(19) 0.0048(17) -0.0023(16) -0.0232(17)
O8 0.0421(17) 0.0208(14) 0.0358(16) 0.0028(12) 0.0050(13) -0.0014(12)
O9 0.0387(16) 0.0217(14) 0.0379(17) 0.0019(12) -0.0008(13) -0.0035(12)
O10 0.108(3) 0.0392(19) 0.051(2) 0.014(2) -0.012(2) -0.0215(17)
N1 0.053(2) 0.0271(18) 0.0318(19) 0.0061(17) 0.0107(17) 0.0075(15)
N2 0.046(2) 0.042(2) 0.065(3) 0.0185(19) 0.017(2) 0.021(2)
N3 0.069(3) 0.0247(18) 0.044(2) -0.0089(19) 0.013(2) -0.0039(17)
N4 0.0211(16) 0.042(2) 0.0333(19) -0.0021(15) 0.0008(14) -0.0064(16)
N5 0.034(2) 0.035(2) 0.065(3) -0.0059(17) 0.0132(19) 0.0097(19)
N6 0.037(2) 0.077(3) 0.039(2) 0.001(2) -0.0042(18) -0.025(2)
N7 0.074(3) 0.049(3) 0.093(4) 0.016(2) -0.056(3) -0.001(2)
N8 0.100(3) 0.0285(19) 0.029(2) 0.010(2) 0.004(2) 0.0087(16)
N9 0.113(4) 0.051(3) 0.043(3) 0.029(3) -0.005(3) -0.010(2)
N10 0.0196(17) 0.053(2) 0.054(2) -0.0008(16) 0.0040(16) -0.0263(19)
N11 0.036(2) 0.064(3) 0.040(2) 0.0086(19) 0.0055(17) -0.0086(19)
N12 0.037(2) 0.031(2) 0.076(3) 0.0032(17) 0.010(2) -0.008(2)
N13 0.035(2) 0.0238(17) 0.036(2) 0.0065(15) -0.0016(16) -0.0043(15)
N14 0.038(2) 0.030(2) 0.039(2) 0.0040(16) 0.0026(17) -0.0066(17)
C1 0.074(4) 0.050(3) 0.034(3) 0.005(3) -0.005(2) -0.001(2)
C2 0.068(3) 0.042(3) 0.048(3) 0.010(2) 0.021(3) 0.019(2)
C3 0.036(3) 0.066(4) 0.089(4) 0.004(3) -0.011(3) -0.017(3)
C4 0.088(4) 0.060(4) 0.082(4) 0.041(3) 0.035(4) 0.029(3)
C5 0.105(5) 0.058(4) 0.070(4) -0.026(3) 0.013(4) -0.024(3)
C6 0.059(4) 0.091(5) 0.102(5) -0.023(3) 0.008(4) -0.023(4)
C7 0.032(2) 0.049(3) 0.044(3) 0.001(2) 0.003(2) -0.012(2)
C8 0.024(2) 0.071(3) 0.049(3) 0.002(2) -0.001(2) -0.009(3)
C9 0.063(4) 0.042(3) 0.106(5) 0.007(3) 0.020(3) 0.019(3)
C10 0.055(3) 0.050(3) 0.067(4) -0.013(3) 0.019(3) 0.010(3)
C11 0.052(3) 0.172(7) 0.032(3) 0.019(4) -0.006(3) -0.003(4)
C12 0.060(4) 0.094(5) 0.104(5) -0.014(3) -0.013(4) -0.064(4)
C13 0.059(4) 0.073(4) 0.125(6) 0.006(3) -0.046(4) -0.017(4)
C14 0.127(6) 0.088(5) 0.136(7) 0.049(5) -0.085(6) -0.008(5)
C15 0.181(8) 0.048(3) 0.046(3) 0.030(4) 0.028(4) 0.024(3)
C16 0.080(4) 0.028(2) 0.039(3) 0.004(2) 0.005(3) 0.003(2)
C17 0.113(6) 0.085(5) 0.065(4) 0.032(4) 0.044(4) 0.006(4)
C18 0.233(11) 0.119(7) 0.043(4) -0.021(7) 0.003(5) -0.036(4)
C19 0.035(3) 0.054(3) 0.095(4) -0.006(2) 0.006(3) -0.039(3)
C20 0.024(2) 0.112(5) 0.097(5) -0.004(3) 0.004(3) -0.063(4)
C21 0.058(4) 0.140(6) 0.051(4) 0.030(4) 0.016(3) -0.012(4)
C22 0.048(3) 0.077(4) 0.049(3) 0.000(3) 0.004(2) 0.012(3)
C23 0.097(5) 0.066(4) 0.089(5) 0.043(4) 0.030(4) 0.025(4)
C24 0.049(3) 0.047(3) 0.168(7) -0.006(3) 0.019(4) -0.049(4)
Ag1 0.0601(2) 0.03759(19) 0.02085(17) -0.00057(16) -0.00066(15) -0.00184(13)
Mo1 0.02685(18) 0.02148(17) 0.01861(17) -0.00241(13) -0.00162(13) 0.00100(13)
S1 0.0454(6) 0.0238(5) 0.0258(5) -0.0003(5) 0.0007(4) 0.0051(4)
S2 0.0559(7) 0.0213(5) 0.0283(5) -0.0043(5) 0.0002(5) 0.0018(4)
S3 0.0325(6) 0.0505(7) 0.0301(6) 0.0137(5) -0.0057(5) -0.0035(5)
S4 0.0312(5) 0.0484(6) 0.0297(6) -0.0064(5) 0.0017(4) -0.0029(5)

loop_
_atom_type_symbol
_atom_type_description
_atom_type_scat_dispersion_real
_atom_type_scat_dispersion_imag
_atom_type_scat_source
C C 0.0033 0.0016 'International Tables Vol C Tables 4.2.6.8 and 6.1.1.4'
H H 0.0000 0.0000 'International Tables Vol C Tables 4.2.6.8 and 6.1.1.4'
Ag Ag -0.8971 1.1015 'International Tables Vol C Tables 4.2.6.8 and 6.1.1.4'
Mo Mo -1.6832 0.6857 'International Tables Vol C Tables 4.2.6.8 and 6.1.1.4'
N N 0.0061 0.0033 'International Tables Vol C Tables 4.2.6.8 and 6.1.1.4'
O O 0.0106 0.0060 'International Tables Vol C Tables 4.2.6.8 and 6.1.1.4'
P P 0.1023 0.0942 'International Tables Vol C Tables 4.2.6.8 and 6.1.1.4'
S S 0.1246 0.1234 'International Tables Vol C Tables 4.2.6.8 and 6.1.1.4'
Y Y -2.7962 3.5667 'International Tables Vol C Tables 4.2.6.8 and 6.1.1.4'

loop_
_geom_angle_atom_site_label_1
_geom_angle_atom_site_label_2
_geom_angle_atom_site_label_3
_geom_angle_site_symmetry_1
_geom_angle_site_symmetry_3
_geom_angle
O3 Y1 O2 . . 92.78(10)
O3 Y1 O4 . . 88.84(10)
O2 Y1 O4 . . 157.00(10)
O3 Y1 O1 . . 157.93(10)
O2 Y1 O1 . . 93.57(9)
O4 Y1 O1 . . 93.46(10)
O3 Y1 O8 . . 128.62(9)
O2 Y1 O8 . . 79.89(10)
O4 Y1 O8 . . 81.21(10)
O1 Y1 O8 . . 73.36(9)
O3 Y1 O9 . . 76.50(9)
O2 Y1 O9 . . 77.69(9)
O4 Y1 O9 . . 80.40(9)
O1 Y1 O9 . . 125.54(9)
O8 Y1 O9 . . 52.18(9)
O3 Y1 O5 . . 78.98(9)
O2 Y1 O5 . . 127.25(9)
O4 Y1 O5 . . 75.56(9)
O1 Y1 O5 . . 80.35(9)
O8 Y1 O5 . . 143.55(9)
O9 Y1 O5 . . 145.77(9)
O3 Y1 O6 . . 79.78(10)
O2 Y1 O6 . . 75.51(9)
O4 Y1 O6 . . 127.24(9)
O1 Y1 O6 . . 81.39(9)
O8 Y1 O6 . . 143.31(9)
O9 Y1 O6 . . 142.99(9)
O5 Y1 O6 . . 51.74(9)
O3 Y1 N14 . . 102.59(10)
O2 Y1 N14 . . 76.41(10)
O4 Y1 N14 . . 80.85(10)
O1 Y1 N14 . . 99.45(10)
O8 Y1 N14 . . 26.13(9)
O9 Y1 N14 . . 26.09(9)
O5 Y1 N14 . . 156.34(10)
O6 Y1 N14 . . 151.90(9)
O3 Y1 N13 . . 75.90(10)
O2 Y1 N13 . . 101.34(10)
O4 Y1 N13 . . 101.30(10)
O1 Y1 N13 . . 82.13(9)
O8 Y1 N13 . . 155.48(9)
O9 Y1 N13 . . 152.30(9)
O5 Y1 N13 . . 25.97(9)
O6 Y1 N13 . . 25.95(9)
N14 Y1 N13 . . 177.29(10)
O1 P1 N2 . . 109.25(18)
O1 P1 N1 . . 108.25(16)
N2 P1 N1 . . 115.7(2)
O1 P1 N3 . . 116.87(18)
N2 P1 N3 . . 103.3(2)
N1 P1 N3 . . 103.61(19)
O2 P2 N6 . . 110.91(19)
O2 P2 N5 . . 111.61(17)
N6 P2 N5 . . 106.7(2)
O2 P2 N4 . . 108.68(16)
N6 P2 N4 . . 109.63(19)
N5 P2 N4 . . 109.31(19)
O3 P3 N9 . . 111.4(2)
O3 P3 N8 . . 109.84(18)
N9 P3 N8 . . 108.1(2)
O3 P3 N7 . . 108.8(2)
N9 P3 N7 . . 109.0(3)
N8 P3 N7 . . 109.6(2)
O4 P4 N12 . . 119.37(18)
O4 P4 N10 . . 107.70(16)
N12 P4 N10 . . 104.7(2)
O4 P4 N11 . . 107.76(18)
N12 P4 N11 . . 103.0(2)
N10 P4 N11 . . 114.7(2)
P1 O1 Y1 . . 161.37(17)
P2 O2 Y1 . . 168.21(17)
P3 O3 Y1 . . 167.49(17)
P4 O4 Y1 . . 158.56(16)
N13 O5 Y1 . . 95.7(2)
N13 O6 Y1 . . 95.6(2)
N14 O8 Y1 . . 96.1(2)
N14 O9 Y1 . . 95.1(2)
C1 N1 C2 . . 113.2(4)
C1 N1 P1 . . 120.4(3)
C2 N1 P1 . . 120.7(3)
C3 N2 C4 . . 115.1(4)
C3 N2 P1 . . 119.9(3)
C4 N2 P1 . . 120.6(3)
C5 N3 C6 . . 110.9(5)
C5 N3 P1 . . 123.4(4)
C6 N3 P1 . . 121.1(4)
C7 N4 C8 . . 114.6(3)
C7 N4 P2 . . 119.8(3)
C8 N4 P2 . . 122.3(3)
C10 N5 C9 . . 114.8(4)
C10 N5 P2 . . 125.4(3)
C9 N5 P2 . . 118.8(3)
C11 N6 C12 . . 115.4(5)
C11 N6 P2 . . 119.3(4)
C12 N6 P2 . . 124.3(4)
C13 N7 C14 . . 113.5(5)
C13 N7 P3 . . 121.7(4)
C14 N7 P3 . . 123.7(5)
C15 N8 C16 . . 115.1(4)
C15 N8 P3 . . 124.1(4)
C16 N8 P3 . . 118.7(3)
C17 N9 C18 . . 117.3(6)
C17 N9 P3 . . 119.7(4)
C18 N9 P3 . . 123.0(6)
C19 N10 C20 . . 113.6(4)
C19 N10 P4 . . 122.1(3)
C20 N10 P4 . . 121.9(3)
C22 N11 C21 . . 111.9(4)
C22 N11 P4 . . 118.7(3)
C21 N11 P4 . . 120.8(3)
C23 N12 C24 . . 112.6(5)
C23 N12 P4 . . 121.5(4)
C24 N12 P4 . . 123.2(4)
O7 N13 O6 . . 121.5(3)
O7 N13 O5 . . 122.3(3)
O6 N13 O5 . . 116.1(3)
O7 N13 Y1 . . 172.4(3)
O6 N13 Y1 . . 58.41(18)
O5 N13 Y1 . . 58.34(17)
O10 N14 O9 . . 122.2(3)
O10 N14 O8 . . 121.3(4)
O9 N14 O8 . . 116.4(3)
O10 N14 Y1 . . 175.3(3)
O9 N14 Y1 . . 58.80(18)
O8 N14 Y1 . . 57.76(18)
N1 C1 H1A . . 109.5
N1 C1 H1B . . 109.5
H1A C1 H1B . . 109.5
N1 C1 H1C . . 109.5
H1A C1 H1C . . 109.5
H1B C1 H1C . . 109.5
N1 C2 H2A . . 109.5
N1 C2 H2B . . 109.5
H2A C2 H2B . . 109.5
N1 C2 H2C . . 109.5
H2A C2 H2C . . 109.5
H2B C2 H2C . . 109.5
N2 C3 H3A . . 109.5
N2 C3 H3B . . 109.5
H3A C3 H3B . . 109.5
N2 C3 H3C . . 109.5
H3A C3 H3C . . 109.5
H3B C3 H3C . . 109.5
N2 C4 H4A . . 109.5
N2 C4 H4B . . 109.5
H4A C4 H4B . . 109.5
N2 C4 H4C . . 109.5
H4A C4 H4C . . 109.5
H4B C4 H4C . . 109.5
N3 C5 H5A . . 109.5
N3 C5 H5B . . 109.5
H5A C5 H5B . . 109.5
N3 C5 H5C . . 109.5
H5A C5 H5C . . 109.5
H5B C5 H5C . . 109.5
N3 C6 H6A . . 109.5
N3 C6 H6B . . 109.5
H6A C6 H6B . . 109.5
N3 C6 H6C . . 109.5
H6A C6 H6C . . 109.5
H6B C6 H6C . . 109.5
N4 C7 H7A . . 109.5
N4 C7 H7B . . 109.5
H7A C7 H7B . . 109.5
N4 C7 H7C . . 109.5
H7A C7 H7C . . 109.5
H7B C7 H7C . . 109.5
N4 C8 H8A . . 109.5
N4 C8 H8B . . 109.5
H8A C8 H8B . . 109.5
N4 C8 H8C . . 109.5
H8A C8 H8C . . 109.5
H8B C8 H8C . . 109.5
N5 C9 H9A . . 109.5
N5 C9 H9B . . 109.5
H9A C9 H9B . . 109.5
N5 C9 H9C . . 109.5
H9A C9 H9C . . 109.5
H9B C9 H9C . . 109.5
N5 C10 H10A . . 109.5
N5 C10 H10B . . 109.5
H10A C10 H10B . . 109.5
N5 C10 H10C . . 109.5
H10A C10 H10C . . 109.5
H10B C10 H10C . . 109.5
N6 C11 H11A . . 109.5
N6 C11 H11B . . 109.5
H11A C11 H11B . . 109.5
N6 C11 H11C . . 109.5
H11A C11 H11C . . 109.5
H11B C11 H11C . . 109.5
N6 C12 H12A . . 109.5
N6 C12 H12B . . 109.5
H12A C12 H12B . . 109.5
N6 C12 H12C . . 109.5
H12A C12 H12C . . 109.5
H12B C12 H12C . . 109.5
N7 C13 H13A . . 109.5
N7 C13 H13B . . 109.5
H13A C13 H13B . . 109.5
N7 C13 H13C . . 109.5
H13A C13 H13C . . 109.5
H13B C13 H13C . . 109.5
N7 C14 H14A . . 109.5
N7 C14 H14B . . 109.5
H14A C14 H14B . . 109.5
N7 C14 H14C . . 109.5
H14A C14 H14C . . 109.5
H14B C14 H14C . . 109.5
N8 C15 H15A . . 109.5
N8 C15 H15B . . 109.5
H15A C15 H15B . . 109.5
N8 C15 H15C . . 109.5
H15A C15 H15C . . 109.5
H15B C15 H15C . . 109.5
N8 C16 H16A . . 109.5
N8 C16 H16B . . 109.5
H16A C16 H16B . . 109.5
N8 C16 H16C . . 109.5
H16A C16 H16C . . 109.5
H16B C16 H16C . . 109.5
N9 C17 H17A . . 109.5
N9 C17 H17B . . 109.5
H17A C17 H17B . . 109.5
N9 C17 H17C . . 109.5
H17A C17 H17C . . 109.5
H17B C17 H17C . . 109.5
N9 C18 H18A . . 109.5
N9 C18 H18B . . 109.5
H18A C18 H18B . . 109.5
N9 C18 H18C . . 109.5
H18A C18 H18C . . 109.5
H18B C18 H18C . . 109.5
N10 C19 H19A . . 109.5
N10 C19 H19B . . 109.5
H19A C19 H19B . . 109.5
N10 C19 H19C . . 109.5
H19A C19 H19C . . 109.5
H19B C19 H19C . . 109.5
N10 C20 H20A . . 109.5
N10 C20 H20B . . 109.5
H20A C20 H20B . . 109.5
N10 C20 H20C . . 109.5
H20A C20 H20C . . 109.5
H20B C20 H20C . . 109.5
N11 C21 H21A . . 109.5
N11 C21 H21B . . 109.5
H21A C21 H21B . . 109.5
N11 C21 H21C . . 109.5
H21A C21 H21C . . 109.5
H21B C21 H21C . . 109.5
N11 C22 H22A . . 109.5
N11 C22 H22B . . 109.5
H22A C22 H22B . . 109.5
N11 C22 H22C . . 109.5
H22A C22 H22C . . 109.5
H22B C22 H22C . . 109.5
N12 C23 H23A . . 109.5
N12 C23 H23B . . 109.5
H23A C23 H23B . . 109.5
N12 C23 H23C . . 109.5
H23A C23 H23C . . 109.5
H23B C23 H23C . . 109.5
N12 C24 H24A . . 109.5
N12 C24 H24B . . 109.5
H24A C24 H24B . . 109.5
N12 C24 H24C . . 109.5
H24A C24 H24C . . 109.5
H24B C24 H24C . . 109.5
S2 Ag1 S1 . . 94.11(3)
S2 Ag1 S4 . . 120.83(4)
S1 Ag1 S4 . . 119.99(4)
S2 Ag1 S3 . . 120.28(4)
S1 Ag1 S3 . . 117.40(4)
S4 Ag1 S3 . . 86.92(4)
S2 Ag1 Mo1 . . 47.34(3)
S1 Ag1 Mo1 . . 46.78(2)
S4 Ag1 Mo1 . . 137.27(3)
S3 Ag1 Mo1 . . 135.75(3)
S2 Ag1 Mo1 . 4_565 150.72(3)
S1 Ag1 Mo1 . 4_565 115.14(3)
S4 Ag1 Mo1 . 4_565 45.99(3)
S3 Ag1 Mo1 . 4_565 45.67(3)
Mo1 Ag1 Mo1 . 4_565 161.916(13)
S3 Mo1 S4 4_566 4_566 110.05(5)
S3 Mo1 S1 4_566 . 108.06(5)
S4 Mo1 S1 4_566 . 108.67(5)
S3 Mo1 S2 4_566 . 108.03(5)
S4 Mo1 S2 4_566 . 108.48(4)
S1 Mo1 S2 . . 113.54(4)
S3 Mo1 Ag1 4_566 . 125.42(4)
S4 Mo1 Ag1 4_566 . 124.52(4)
S1 Mo1 Ag1 . . 57.75(3)
S2 Mo1 Ag1 . . 55.79(3)
S3 Mo1 Ag1 4_566 4_566 58.82(4)
S4 Mo1 Ag1 4_566 4_566 58.57(4)
S1 Mo1 Ag1 . 4_566 148.33(3)
S2 Mo1 Ag1 . 4_566 98.13(3)
Ag1 Mo1 Ag1 . 4_566 153.915(13)
Mo1 S1 Ag1 . . 75.47(3)
Mo1 S2 Ag1 . . 76.87(3)
Mo1 S3 Ag1 4_565 . 75.50(4)
Mo1 S4 Ag1 4_565 . 75.45(4)

loop_
_geom_bond_atom_site_label_1
_geom_bond_atom_site_label_2
_geom_bond_site_symmetry_2
_geom_bond_distance
Y1 O3 . 2.233(3)
Y1 O2 . 2.242(2)
Y1 O4 . 2.245(3)
Y1 O1 . 2.263(2)
Y1 O8 . 2.442(3)
Y1 O9 . 2.465(3)
Y1 O5 . 2.471(3)
Y1 O6 . 2.472(3)
Y1 N14 . 2.871(3)
Y1 N13 . 2.888(3)
P1 O1 . 1.482(3)
P1 N2 . 1.628(4)
P1 N1 . 1.642(4)
P1 N3 . 1.656(4)
P2 O2 . 1.492(3)
P2 N6 . 1.620(4)
P2 N5 . 1.638(4)
P2 N4 . 1.639(3)
P3 O3 . 1.479(3)
P3 N9 . 1.609(5)
P3 N8 . 1.616(4)
P3 N7 . 1.652(5)
P4 O4 . 1.498(3)
P4 N12 . 1.619(4)
P4 N10 . 1.622(3)
P4 N11 . 1.644(4)
O5 N13 . 1.271(4)
O6 N13 . 1.270(4)
O7 N13 . 1.219(4)
O8 N14 . 1.272(4)
O9 N14 . 1.268(4)
O10 N14 . 1.227(4)
N1 C1 . 1.444(6)
N1 C2 . 1.475(5)
N2 C3 . 1.456(6)
N2 C4 . 1.475(6)
N3 C5 . 1.439(7)
N3 C6 . 1.456(7)
N4 C7 . 1.461(5)
N4 C8 . 1.465(5)
N5 C10 . 1.456(6)
N5 C9 . 1.472(6)
N6 C11 . 1.447(7)
N6 C12 . 1.476(7)
N7 C13 . 1.422(7)
N7 C14 . 1.461(7)
N8 C15 . 1.466(6)
N8 C16 . 1.480(6)
N9 C17 . 1.427(8)
N9 C18 . 1.466(7)
N10 C19 . 1.440(5)
N10 C20 . 1.474(6)
N11 C22 . 1.469(6)
N11 C21 . 1.470(6)
N12 C23 . 1.446(7)
N12 C24 . 1.468(7)
C1 H1A . 0.9600
C1 H1B . 0.9600
C1 H1C . 0.9600
C2 H2A . 0.9600
C2 H2B . 0.9600
C2 H2C . 0.9600
C3 H3A . 0.9600
C3 H3B . 0.9600
C3 H3C . 0.9600
C4 H4A . 0.9600
C4 H4B . 0.9600
C4 H4C . 0.9600
C5 H5A . 0.9600
C5 H5B . 0.9600
C5 H5C . 0.9600
C6 H6A . 0.9600
C6 H6B . 0.9600
C6 H6C . 0.9600
C7 H7A . 0.9600
C7 H7B . 0.9600
C7 H7C . 0.9600
C8 H8A . 0.9600
C8 H8B . 0.9600
C8 H8C . 0.9600
C9 H9A . 0.9600
C9 H9B . 0.9600
C9 H9C . 0.9600
C10 H10A . 0.9600
C10 H10B . 0.9600
C10 H10C . 0.9600
C11 H11A . 0.9600
C11 H11B . 0.9600
C11 H11C . 0.9600
C12 H12A . 0.9600
C12 H12B . 0.9600
C12 H12C . 0.9600
C13 H13A . 0.9600
C13 H13B . 0.9600
C13 H13C . 0.9600
C14 H14A . 0.9600
C14 H14B . 0.9600
C14 H14C . 0.9600
C15 H15A . 0.9600
C15 H15B . 0.9600
C15 H15C . 0.9600
C16 H16A . 0.9600
C16 H16B . 0.9600
C16 H16C . 0.9600
C17 H17A . 0.9600
C17 H17B . 0.9600
C17 H17C . 0.9600
C18 H18A . 0.9600
C18 H18B . 0.9600
C18 H18C . 0.9600
C19 H19A . 0.9600
C19 H19B . 0.9600
C19 H19C . 0.9600
C20 H20A . 0.9600
C20 H20B . 0.9600
C20 H20C . 0.9600
C21 H21A . 0.9600
C21 H21B . 0.9600
C21 H21C . 0.9600
C22 H22A . 0.9600
C22 H22B . 0.9600
C22 H22C . 0.9600
C23 H23A . 0.9600
C23 H23B . 0.9600
C23 H23C . 0.9600
C24 H24A . 0.9600
C24 H24B . 0.9600
C24 H24C . 0.9600
Ag1 S2 . 2.4861(11)
Ag1 S1 . 2.5576(11)
Ag1 S4 . 2.6129(13)
Ag1 S3 . 2.6193(13)
Ag1 Mo1 . 2.9274(6)
Ag1 Mo1 4_565 2.9640(7)
Mo1 S3 4_566 2.1899(12)
Mo1 S4 4_566 2.2023(13)
Mo1 S1 . 2.2036(10)
Mo1 S2 . 2.2106(11)
Mo1 Ag1 4_566 2.9640(7)
S3 Mo1 4_565 2.1899(12)
S4 Mo1 4_565 2.2023(12)

loop_
_geom_hbond_atom_site_label_D
_geom_hbond_atom_site_label_H
_geom_hbond_atom_site_label_A
_geom_hbond_site_symmetry_A
_geom_hbond_distance_DH
_geom_hbond_distance_HA
_geom_hbond_distance_DA
_geom_hbond_angle_DHA
C5 H5A S2 3_656 0.96 2.79 3.710(6) 160
C16 H16A O10 4_565 0.96 2.49 3.292(6) 141
C18 H18A O10 1_554 0.96 2.54 3.470(9) 162
